data_7234528
loop_
_publ_author_name
'Nayak, Biswajit'
'Halder, Senjuti'
'De, Sagnik'
'Das, Gopal'

_publ_section_title
;
 Binding Consistency of Anion by Effect of Aromatic Meta-Substitution of
 Bis-urea Receptors: Entrapment of Hexafluorosilicate Clusters
;
_journal_name_full CrystEngComm
_journal_paper_doi 10.1039/C9CE01485C
_journal_year 2019
_chemical_formula_moiety '3(C22 H16 N6 O2), 4(C16 H36 N), 2(F6 Si), H2 O'
_chemical_formula_sum 'C130 H194 F12 N22 O7 Si2'
_chemical_formula_weight 2461.25
_space_group_crystal_system triclinic
_space_group_IT_number 2
_space_group_name_Hall '-P 1'
_space_group_name_H-M_alt 'P -1'
_symmetry_space_group_name_Hall '-P 1'
_symmetry_space_group_name_H-M 'P -1'
_atom_sites_solution_hydrogens mixed
_audit_creation_method SHELXL-2014/7
_audit_update_record
;
2019-09-13 deposited with the CCDC.    2019-10-10 downloaded from the CCDC.
;
_cell_angle_alpha 92.209(3)
_cell_angle_beta 92.601(3)
_cell_angle_gamma 103.469(3)
_cell_formula_units_Z 2
_cell_length_a 9.5769(3)
_cell_length_b 20.4478(8)
_cell_length_c 37.2350(12)
_cell_measurement_reflns_used 4925
_cell_measurement_temperature 293(2)
_cell_measurement_theta_max 18.1560
_cell_measurement_theta_min 3.0670
_cell_volume 7074.7(4)
_computing_cell_refinement 'CrysAlisPro 1.171.38.46 (Rigaku OD, 2015)'
_computing_data_collection 'CrysAlisPro 1.171.38.46 (Rigaku OD, 2015)'
_computing_data_reduction 'CrysAlisPro 1.171.38.46 (Rigaku OD, 2015)'
_computing_molecular_graphics 'SHELXT 2014/5 (Sheldrick, 2014)'
_computing_publication_material 'SHELXT 2014/5 (Sheldrick, 2014)'
_computing_structure_refinement 'SHELXL-2014/7 (Sheldrick, 2014)'
_computing_structure_solution 'SHELXT 2014/5 (Sheldrick, 2014)'
_diffrn_ambient_temperature 293(2)
_diffrn_measured_fraction_theta_full 0.998
_diffrn_measured_fraction_theta_max 0.998
_diffrn_measurement_device_type 'ccd area detector'
_diffrn_measurement_method 'phi and omega scans'
_diffrn_radiation_type MoK\a
_diffrn_radiation_wavelength 0.710
_diffrn_reflns_av_R_equivalents 0.0827
_diffrn_reflns_av_unetI/netI 0.1783
_diffrn_reflns_Laue_measured_fraction_full 0.998
_diffrn_reflns_Laue_measured_fraction_max 0.998
_diffrn_reflns_limit_h_max 11
_diffrn_reflns_limit_h_min -11
_diffrn_reflns_limit_k_max 23
_diffrn_reflns_limit_k_min -24
_diffrn_reflns_limit_l_max 40
_diffrn_reflns_limit_l_min -44
_diffrn_reflns_number 60575
_diffrn_reflns_point_group_measured_fraction_full 0.998
_diffrn_reflns_point_group_measured_fraction_max 0.998
_diffrn_reflns_theta_full 25.050
_diffrn_reflns_theta_max 25.050
_diffrn_reflns_theta_min 2.875
_exptl_absorpt_coefficient_mu 0.099
_exptl_absorpt_correction_type multi-scan
_exptl_absorpt_process_details SADABS
_exptl_crystal_colour colourless
_exptl_crystal_density_diffrn 1.155
_exptl_crystal_description block
_exptl_crystal_F_000 2640.0
_exptl_crystal_size_max 0.27
_exptl_crystal_size_mid 0.23
_exptl_crystal_size_min 0.19
_exptl_transmission_factor_max 0.981
_exptl_transmission_factor_min 0.974
_refine_diff_density_max 0.400
_refine_diff_density_min -0.280
_refine_diff_density_rms 0.041
_refine_ls_extinction_method none
_refine_ls_goodness_of_fit_ref 1.052
_refine_ls_hydrogen_treatment constr
_refine_ls_matrix_type full
_refine_ls_number_parameters 1577
_refine_ls_number_reflns 25119
_refine_ls_number_restraints 4
_refine_ls_restrained_S_all 1.065
_refine_ls_R_factor_all 0.2499
_refine_ls_R_factor_gt 0.0805
_refine_ls_shift/su_max 0.036
_refine_ls_shift/su_mean 0.001
_refine_ls_structure_factor_coef Fsqd
_refine_ls_weighting_details 'w=1/[\s^2^(Fo^2^)+(0.0200P)^2^+2.0000P] where P=(Fo^2^+2Fc^2^)/3'
_refine_ls_weighting_scheme calc
_refine_ls_wR_factor_gt 0.1256
_refine_ls_wR_factor_ref 0.1842
_reflns_Friedel_coverage 0.000
_reflns_number_gt 8049
_reflns_number_total 25119
_reflns_threshold_expression 'I > 2\s(I)'
_cod_data_source_file c9ce01485c2.cif
_cod_data_source_block L2-SiF6
_cod_database_code 7234528
_shelx_shelxl_version_number 2014/7
_shelx_space_group_comment
;
The symmetry employed for this shelxl refinement is uniquely defined
by the following loop, which should always be used as a source of
symmetry information in preference to the above space-group names.
They are only intended as comments.
;

loop_
_space_group_symop_operation_xyz
'x, y, z'
'-x, -y, -z'

loop_
_atom_site_label
_atom_site_type_symbol
_atom_site_fract_x
_atom_site_fract_y
_atom_site_fract_z
_atom_site_U_iso_or_equiv
_atom_site_adp_type
_atom_site_occupancy
_atom_site_site_symmetry_order
_atom_site_calc_flag
_atom_site_refinement_flags_posn
_atom_site_refinement_flags_adp
Si1 Si 0.52675(16) 0.32722(8) 0.12718(4) 0.0613(4) Uani 1 1 d . .
Si2 Si 0.99470(16) 0.04639(8) 0.34809(4) 0.0615(4) Uani 1 1 d . .
F3 F 0.6311(3) 0.31363(15) 0.16220(7) 0.0805(9) Uani 1 1 d . .
F1 F 0.4205(3) 0.34195(15) 0.09274(7) 0.0840(9) Uani 1 1 d . .
F2 F 0.4260(3) 0.35787(15) 0.15597(7) 0.0845(9) Uani 1 1 d . .
F4 F 0.6279(3) 0.29785(15) 0.09828(7) 0.0835(9) Uani 1 1 d . .
F12 F 1.0292(4) -0.02893(15) 0.33875(9) 0.1067(11) Uani 1 1 d . .
F11 F 0.9592(4) 0.12204(15) 0.35588(8) 0.1052(11) Uani 1 1 d . .
F9 F 0.8528(3) 0.02759(17) 0.31925(9) 0.1184(12) Uani 1 1 d . .
F6 F 0.4223(3) 0.25034(14) 0.13018(8) 0.0951(10) Uani 1 1 d . .
F5 F 0.6314(3) 0.40428(14) 0.12470(8) 0.0941(10) Uani 1 1 d . .
O5 O -0.1609(4) -0.08695(18) 0.20518(10) 0.0915(13) Uani 1 1 d . .
O6 O 0.3309(4) 0.21343(16) 0.25948(9) 0.0712(11) Uani 1 1 d . .
O1 O 1.0052(4) 0.23271(18) 0.47390(9) 0.0835(12) Uani 1 1 d . .
O2 O 1.0573(5) 0.20875(18) 0.57659(10) 0.1066(16) Uani 1 1 d . .
O3 O 0.4758(5) 0.5990(2) 0.10528(10) 0.0959(14) Uani 1 1 d . .
O4 O 0.5595(5) 0.7260(2) 0.02966(10) 0.1027(14) Uani 1 1 d . .
N16 N 0.3432(4) 0.1950(2) 0.19893(10) 0.0650(12) Uani 1 1 d . .
H16 H 0.3806 0.2139 0.1803 0.078 Uiso 1 1 calc R U
F10 F 1.0900(4) 0.07491(17) 0.31353(9) 0.1250(14) Uani 1 1 d . .
F8 F 0.8963(4) 0.01707(19) 0.38100(10) 0.1449(16) Uani 1 1 d . .
N17 N 0.4801(4) 0.2906(2) 0.22705(10) 0.0660(12) Uani 1 1 d . .
H17 H 0.5099 0.2971 0.2057 0.079 Uiso 1 1 calc R U
F7 F 1.1344(4) 0.0669(2) 0.37640(10) 0.1451(15) Uani 1 1 d . .
N11 N 0.4889(5) 0.7447(3) -0.02772(12) 0.0903(16) Uani 1 1 d . .
H11X H 0.4778 0.7279 -0.0495 0.108 Uiso 1 1 calc R U
N15 N -0.0162(4) 0.0051(2) 0.23629(10) 0.0721(13) Uani 1 1 d . .
H15 H -0.0021 0.0258 0.2571 0.086 Uiso 1 1 calc R U
N4 N 1.0677(5) 0.0986(2) 0.57735(12) 0.0800(14) Uani 1 1 d . .
H4 H 1.0573 0.0645 0.5907 0.096 Uiso 1 1 calc R U
N10 N 0.5777(5) 0.6529(3) -0.01719(11) 0.0826(15) Uani 1 1 d . .
H10V H 0.5703 0.6478 -0.0403 0.099 Uiso 1 1 calc R U
N14 N -0.1818(5) -0.0697(2) 0.26538(11) 0.0791(14) Uani 1 1 d . .
H14 H -0.1418 -0.0444 0.2838 0.095 Uiso 1 1 calc R U
N8 N 0.4696(4) 0.5092(2) 0.14012(11) 0.0752(13) Uani 1 1 d . .
H8 H 0.4885 0.4702 0.1405 0.090 Uiso 1 1 calc R U
N20 N 0.3068(5) 0.3572(2) 0.53287(12) 0.0766(13) Uani 1 1 d . .
C59 C 0.3795(5) 0.2311(3) 0.23100(15) 0.0569(14) Uani 1 1 d . .
N3 N 1.0301(5) 0.1331(2) 0.44843(12) 0.0833(15) Uani 1 1 d . .
H3 H 1.0153 0.1087 0.4287 0.100 Uiso 1 1 calc R U
N2 N 0.9499(5) 0.2094(2) 0.41365(11) 0.0823(14) Uani 1 1 d . .
H2 H 0.9434 0.1793 0.3965 0.099 Uiso 1 1 calc R U
C57 C 0.2511(5) 0.1298(3) 0.19288(14) 0.0618(14) Uani 1 1 d . .
C58 C 0.1586(5) 0.0984(2) 0.21787(13) 0.0597(14) Uani 1 1 d . .
H58 H 0.1541 0.1198 0.2401 0.072 Uiso 1 1 calc R U
C60 C 0.5388(6) 0.3407(3) 0.25282(14) 0.0606(14) Uani 1 1 d . .
N9 N 0.5728(5) 0.5130(2) 0.08601(11) 0.0784(14) Uani 1 1 d . .
H9 H 0.5896 0.4756 0.0926 0.094 Uiso 1 1 calc R U
N19 N 0.2188(6) 0.2308(2) 0.87839(13) 0.0875(15) Uani 1 1 d . .
N5 N 1.0065(5) 0.1507(2) 0.62750(12) 0.0886(16) Uani 1 1 d . .
H5 H 0.9929 0.1112 0.6358 0.106 Uiso 1 1 calc R U
N22 N 0.9979(5) 0.2795(3) 0.13818(14) 0.0839(15) Uani 1 1 d . .
N21 N 0.5234(6) 0.1008(3) 0.32914(16) 0.0978(17) Uani 1 1 d . .
C50 C -0.2985(6) -0.1224(3) 0.27217(16) 0.0682(16) Uani 1 1 d . .
C15 C 1.0450(7) 0.1570(3) 0.59233(16) 0.0822(19) Uani 1 1 d . .
C7 C 0.8551(5) 0.3076(3) 0.42991(14) 0.0704(16) Uani 1 1 d . .
H7 H 0.8400 0.2934 0.4531 0.085 Uiso 1 1 calc R U
C31 C 0.6216(6) 0.5338(3) 0.05210(14) 0.0671(16) Uani 1 1 d . .
C52 C -0.1236(6) -0.0535(3) 0.23297(16) 0.0725(17) Uani 1 1 d . .
C30 C 0.5019(6) 0.5449(3) 0.10990(15) 0.0731(17) Uani 1 1 d . .
C8 C 0.9955(6) 0.1944(3) 0.44745(16) 0.0684(16) Uani 1 1 d . .
C37 C 0.5425(7) 0.7088(3) -0.00216(18) 0.0851(19) Uani 1 1 d . .
C65 C 0.6553(6) 0.3909(3) 0.24359(14) 0.0659(15) Uani 1 1 d . .
H65 H 0.6911 0.3892 0.2209 0.079 Uiso 1 1 calc R U
C16 C 0.9872(6) 0.2027(3) 0.65104(15) 0.0779(17) Uani 1 1 d . .
C51 C -0.3182(6) -0.1351(3) 0.30806(15) 0.0743(16) Uani 1 1 d . .
H51 H -0.2549 -0.1105 0.3260 0.089 Uiso 1 1 calc R U
C55 C 0.1723(7) 0.0352(3) 0.15164(15) 0.112(3) Uani 1 1 d . .
H55 H 0.1778 0.0135 0.1295 0.134 Uiso 1 1 calc R U
C53 C 0.0727(6) 0.0346(3) 0.20929(14) 0.0705(16) Uani 1 1 d . .
C24 C 0.2806(6) 0.6001(3) 0.20233(18) 0.0807(18) Uani 1 1 d . .
C32 C 0.7124(6) 0.5003(3) 0.03568(15) 0.0804(18) Uani 1 1 d . .
H32 H 0.7431 0.4662 0.0472 0.097 Uiso 1 1 calc R U
C29 C 0.3397(5) 0.5828(3) 0.17108(15) 0.0728(17) Uani 1 1 d . .
H29 H 0.3327 0.6065 0.1505 0.087 Uiso 1 1 calc R U
C28 C 0.4085(6) 0.5309(3) 0.17035(15) 0.0663(15) Uani 1 1 d . .
C14 C 1.0526(6) 0.1208(2) 0.51328(15) 0.0706(16) Uani 1 1 d . .
H14A H 0.9946 0.1507 0.5174 0.085 Uiso 1 1 calc R U
C61 C 0.4882(6) 0.3456(3) 0.28721(15) 0.0832(18) Uani 1 1 d . .
H61 H 0.4106 0.3129 0.2941 0.100 Uiso 1 1 calc R U
N18 N 0.9352(6) 0.5346(3) 0.24933(18) 0.142(3) Uani 1 1 d . .
C2 C 0.8201(6) 0.3659(3) 0.41983(16) 0.0770(17) Uani 1 1 d . .
C9 C 1.0877(7) 0.1055(3) 0.47853(16) 0.0731(17) Uani 1 1 d . .
C36 C 0.5763(5) 0.5857(3) 0.03584(13) 0.0688(16) Uani 1 1 d . .
H36 H 0.5152 0.6081 0.0472 0.083 Uiso 1 1 calc R U
C13 C 1.1071(6) 0.0899(3) 0.54158(16) 0.0691(16) Uani 1 1 d . .
C91 C 0.3919(6) 0.3938(3) 0.56575(17) 0.093(2) Uani 1 1 d . .
H91A H 0.4931 0.3979 0.5621 0.111 Uiso 1 1 calc R U
H91B H 0.3762 0.4389 0.5673 0.111 Uiso 1 1 calc R U
C56 C 0.2576(6) 0.0991(3) 0.15947(15) 0.090(2) Uani 1 1 d . .
H56 H 0.3180 0.1210 0.1426 0.108 Uiso 1 1 calc R U
C111 C 0.4425(7) 0.1504(4) 0.34427(18) 0.103(2) Uani 1 1 d . .
H11L H 0.4111 0.1741 0.3245 0.123 Uiso 1 1 calc R U
H11M H 0.3571 0.1253 0.3550 0.123 Uiso 1 1 calc R U
N1 N 0.7053(6) 0.4311(3) 0.46598(15) 0.114(2) Uani 1 1 d . .
C18 C 0.9410(6) 0.2342(3) 0.71108(16) 0.097(2) Uani 1 1 d . .
H18 H 0.9207 0.2221 0.7344 0.116 Uiso 1 1 calc R U
C11 C 1.2206(6) 0.0296(3) 0.49996(18) 0.090(2) Uani 1 1 d . .
H11 H 1.2772 -0.0008 0.4955 0.108 Uiso 1 1 calc R U
C54 C 0.0781(7) 0.0028(3) 0.17642(16) 0.106(2) Uani 1 1 d . .
H54 H 0.0198 -0.0399 0.1707 0.127 Uiso 1 1 calc R U
C6 C 0.9137(6) 0.2693(3) 0.40517(16) 0.0727(16) Uani 1 1 d . .
C128 C 1.0991(6) 0.4012(3) 0.12100(16) 0.107(2) Uani 1 1 d . .
H12A H 1.1512 0.4136 0.1441 0.128 Uiso 1 1 calc R U
H12B H 1.1625 0.3859 0.1047 0.128 Uiso 1 1 calc R U
C83 C 0.3536(6) 0.4016(3) 0.50146(17) 0.088(2) Uani 1 1 d . .
H83A H 0.3406 0.4463 0.5075 0.106 Uiso 1 1 calc R U
H83B H 0.4557 0.4056 0.4990 0.106 Uiso 1 1 calc R U
C46 C -0.4347(7) -0.1857(3) 0.31667(18) 0.0842(19) Uani 1 1 d . .
C35 C 0.6248(6) 0.6035(3) 0.00184(15) 0.0721(16) Uani 1 1 d . .
C12 C 1.1875(6) 0.0432(3) 0.53514(16) 0.0806(18) Uani 1 1 d . .
H12 H 1.2193 0.0211 0.5541 0.097 Uiso 1 1 calc R U
C49 C -0.3921(7) -0.1585(3) 0.24611(16) 0.0885(19) Uani 1 1 d . .
H49 H -0.3780 -0.1498 0.2220 0.106 Uiso 1 1 calc R U
C20 C 0.9819(7) 0.3159(3) 0.66786(18) 0.097(2) Uani 1 1 d . .
C64 C 0.7177(6) 0.4431(3) 0.26806(18) 0.0768(17) Uani 1 1 d . .
C119 C 0.8519(5) 0.2317(3) 0.14201(16) 0.091(2) Uani 1 1 d . .
H11A H 0.8053 0.2496 0.1615 0.110 Uiso 1 1 calc R U
H11B H 0.7933 0.2317 0.1201 0.110 Uiso 1 1 calc R U
C21 C 0.9985(7) 0.2683(3) 0.64209(16) 0.101(2) Uani 1 1 d . .
H21 H 1.0173 0.2806 0.6187 0.121 Uiso 1 1 calc R U
C87 C 0.1457(6) 0.3453(3) 0.53701(15) 0.0779(17) Uani 1 1 d . .
H87A H 0.0961 0.3227 0.5151 0.094 Uiso 1 1 calc R U
H87B H 0.1200 0.3152 0.5564 0.094 Uiso 1 1 calc R U
C127 C 0.9663(6) 0.3438(3) 0.12538(16) 0.096(2) Uani 1 1 d . .
H12C H 0.9056 0.3593 0.1423 0.115 Uiso 1 1 calc R U
H12D H 0.9120 0.3340 0.1024 0.115 Uiso 1 1 calc R U
C10 C 1.1704(6) 0.0607(3) 0.47189(17) 0.0852(19) Uani 1 1 d . .
H10 H 1.1925 0.0514 0.4485 0.102 Uiso 1 1 calc R U
C67 C 0.3801(7) 0.2369(3) 0.88361(15) 0.0927(19) Uani 1 1 d . .
H67A H 0.4289 0.2827 0.8789 0.111 Uiso 1 1 calc R U
H67B H 0.4017 0.2301 0.9087 0.111 Uiso 1 1 calc R U
C33 C 0.7574(6) 0.5182(3) 0.00187(17) 0.093(2) Uani 1 1 d . .
H33 H 0.8160 0.4947 -0.0097 0.111 Uiso 1 1 calc R U
C27 C 0.4178(6) 0.4960(3) 0.20184(16) 0.0867(19) Uani 1 1 d . .
H27 H 0.4629 0.4604 0.2019 0.104 Uiso 1 1 calc R U
C17 C 0.9587(6) 0.1860(3) 0.68616(16) 0.0829(18) Uani 1 1 d . .
H17A H 0.9515 0.1421 0.6928 0.099 Uiso 1 1 calc R U
C102 C 0.5614(6) 0.0569(3) 0.35798(17) 0.118(3) Uani 1 1 d . .
H10A H 0.6187 0.0858 0.3771 0.141 Uiso 1 1 calc R U
H10B H 0.6210 0.0294 0.3478 0.141 Uiso 1 1 calc R U
C1 C 0.7569(7) 0.4034(3) 0.44598(17) 0.0827(19) Uani 1 1 d . .
C95 C 0.3346(6) 0.2872(3) 0.52721(15) 0.0851(19) Uani 1 1 d . .
H95A H 0.3032 0.2620 0.5481 0.102 Uiso 1 1 calc R U
H95B H 0.2739 0.2649 0.5067 0.102 Uiso 1 1 calc R U
C107 C 0.6664(6) 0.1375(3) 0.31437(16) 0.104(2) Uani 1 1 d . .
H10C H 0.7256 0.1645 0.3339 0.125 Uiso 1 1 calc R U
H10D H 0.7165 0.1042 0.3060 0.125 Uiso 1 1 calc R U
C120 C 0.8526(6) 0.1593(3) 0.14931(16) 0.096(2) Uani 1 1 d . .
H12E H 0.9130 0.1577 0.1707 0.115 Uiso 1 1 calc R U
H12F H 0.8901 0.1386 0.1292 0.115 Uiso 1 1 calc R U
C88 C 0.0923(6) 0.4075(3) 0.54468(16) 0.0920(19) Uani 1 1 d . .
H88A H 0.1174 0.4387 0.5257 0.110 Uiso 1 1 calc R U
H88B H 0.1359 0.4296 0.5673 0.110 Uiso 1 1 calc R U
C116 C 1.0301(6) 0.3313(3) 0.20369(17) 0.098(2) Uani 1 1 d . .
H11C H 1.0270 0.3757 0.1959 0.118 Uiso 1 1 calc R U
H11D H 0.9335 0.3080 0.2090 0.118 Uiso 1 1 calc R U
C62 C 0.5525(7) 0.3984(3) 0.31083(16) 0.104(2) Uani 1 1 d . .
H62 H 0.5165 0.4010 0.3335 0.125 Uiso 1 1 calc R U
N7 N 0.1548(7) 0.6989(3) 0.20057(19) 0.126(2) Uani 1 1 d . .
C34 C 0.7167(7) 0.5702(3) -0.01483(16) 0.0869(19) Uani 1 1 d . .
H34 H 0.7505 0.5829 -0.0371 0.104 Uiso 1 1 calc R U
C66 C 0.8379(8) 0.4939(3) 0.25740(18) 0.100(2) Uani 1 1 d . .
C25 C 0.2915(7) 0.5665(4) 0.23351(18) 0.095(2) Uani 1 1 d . .
H25 H 0.2532 0.5788 0.2545 0.114 Uiso 1 1 calc R U
C26 C 0.3593(7) 0.5151(4) 0.23278(17) 0.102(2) Uani 1 1 d . .
H26 H 0.3666 0.4922 0.2536 0.122 Uiso 1 1 calc R U
C39 C 0.4416(9) 0.8447(4) -0.05082(18) 0.129(3) Uani 1 1 d . .
H39 H 0.4616 0.8295 -0.0734 0.155 Uiso 1 1 calc R U
C76 C 0.0264(7) 0.2844(3) 0.90479(17) 0.113(2) Uani 1 1 d . .
H76A H -0.0068 0.2965 0.8815 0.135 Uiso 1 1 calc R U
H76B H -0.0307 0.2401 0.9097 0.135 Uiso 1 1 calc R U
N13 N -0.4684(8) -0.2110(3) 0.38370(17) 0.164(3) Uani 1 1 d . .
C115 C 1.0841(6) 0.2924(3) 0.17389(16) 0.0886(19) Uani 1 1 d . .
H11E H 1.1811 0.3166 0.1694 0.106 Uiso 1 1 calc R U
H11F H 1.0904 0.2492 0.1828 0.106 Uiso 1 1 calc R U
C19 C 0.9526(6) 0.3004(3) 0.70236(17) 0.096(2) Uani 1 1 d . .
H19 H 0.9408 0.3329 0.7194 0.115 Uiso 1 1 calc R U
C123 C 1.0852(6) 0.2502(3) 0.11165(18) 0.101(2) Uani 1 1 d . .
H12G H 1.1032 0.2092 0.1211 0.121 Uiso 1 1 calc R U
H12H H 1.1777 0.2818 0.1106 0.121 Uiso 1 1 calc R U
C109 C 0.7868(7) 0.2115(4) 0.2686(2) 0.142(3) Uani 1 1 d . .
H10E H 0.8491 0.2395 0.2873 0.170 Uiso 1 1 calc R U
H10F H 0.7702 0.2408 0.2497 0.170 Uiso 1 1 calc R U
C63 C 0.6676(7) 0.4470(3) 0.30201(17) 0.094(2) Uani 1 1 d . .
H63 H 0.7111 0.4820 0.3185 0.112 Uiso 1 1 calc R U
C101 C 0.4344(7) 0.0107(4) 0.3744(2) 0.173(4) Uani 1 1 d . .
H10G H 0.3688 0.0368 0.3828 0.208 Uiso 1 1 calc R U
H10H H 0.3828 -0.0226 0.3562 0.208 Uiso 1 1 calc R U
C96 C 0.4863(6) 0.2824(3) 0.52117(17) 0.105(2) Uani 1 1 d . .
H96A H 0.5492 0.3038 0.5415 0.125 Uiso 1 1 calc R U
H96B H 0.5191 0.3058 0.4998 0.125 Uiso 1 1 calc R U
C68 C 0.4440(8) 0.1896(4) 0.86079(18) 0.120(2) Uani 1 1 d . .
H68A H 0.3996 0.1435 0.8660 0.144 Uiso 1 1 calc R U
H68B H 0.4218 0.1952 0.8356 0.144 Uiso 1 1 calc R U
C3 C 0.8393(7) 0.3873(3) 0.38515(18) 0.102(2) Uani 1 1 d . .
H3A H 0.8163 0.4270 0.3784 0.123 Uiso 1 1 calc R U
C5 C 0.9319(7) 0.2909(3) 0.37066(16) 0.092(2) Uani 1 1 d . .
H5A H 0.9707 0.2663 0.3539 0.111 Uiso 1 1 calc R U
C69 C 0.6008(8) 0.2010(4) 0.86700(19) 0.127(3) Uani 1 1 d . .
H69A H 0.6229 0.1969 0.8924 0.153 Uiso 1 1 calc R U
H69B H 0.6452 0.2467 0.8610 0.153 Uiso 1 1 calc R U
C85 C 0.3400(8) 0.4244(4) 0.4370(2) 0.131(3) Uani 1 1 d . .
H85A H 0.3401 0.4702 0.4450 0.157 Uiso 1 1 calc R U
H85B H 0.4394 0.4222 0.4349 0.157 Uiso 1 1 calc R U
C97 C 0.4935(8) 0.2093(3) 0.51654(18) 0.119(3) Uani 1 1 d . .
H97A H 0.4646 0.1870 0.5384 0.143 Uiso 1 1 calc R U
H97B H 0.4253 0.1876 0.4972 0.143 Uiso 1 1 calc R U
C103 C 0.4255(7) 0.0594(3) 0.30002(19) 0.104(2) Uani 1 1 d . .
H10I H 0.3982 0.0895 0.2829 0.125 Uiso 1 1 calc R U
H10J H 0.3386 0.0356 0.3106 0.125 Uiso 1 1 calc R U
C129 C 1.0562(8) 0.4621(4) 0.1064(2) 0.145(3) Uani 1 1 d . .
H12I H 0.9960 0.4484 0.0844 0.174 Uiso 1 1 calc R U
H12J H 1.1420 0.4945 0.1002 0.174 Uiso 1 1 calc R U
C38 C 0.4513(7) 0.8054(3) -0.02161(19) 0.090(2) Uani 1 1 d . .
C117 C 1.1290(7) 0.3378(3) 0.23711(17) 0.104(2) Uani 1 1 d . .
H11G H 1.2258 0.3600 0.2314 0.125 Uiso 1 1 calc R U
H11H H 1.1308 0.2931 0.2448 0.125 Uiso 1 1 calc R U
C75 C 0.1840(7) 0.2825(3) 0.90403(16) 0.0923(19) Uani 1 1 d . .
H75A H 0.2383 0.3266 0.8980 0.111 Uiso 1 1 calc R U
H75B H 0.2173 0.2745 0.9281 0.111 Uiso 1 1 calc R U
C48 C -0.5083(7) -0.2079(3) 0.2552(2) 0.118(3) Uani 1 1 d . .
H48 H -0.5728 -0.2316 0.2372 0.141 Uiso 1 1 calc R U
C23 C 0.2093(7) 0.6555(4) 0.2020(2) 0.097(2) Uani 1 1 d . .
C71 C 0.1775(7) 0.2428(4) 0.83932(16) 0.117(2) Uani 1 1 d . .
H71A H 0.1915 0.2055 0.8241 0.141 Uiso 1 1 calc R U
H71B H 0.0759 0.2422 0.8375 0.141 Uiso 1 1 calc R U
C47 C -0.5295(7) -0.2223(3) 0.2901(2) 0.109(2) Uani 1 1 d . .
H47 H -0.6067 -0.2563 0.2960 0.131 Uiso 1 1 calc R U
C84 C 0.2766(7) 0.3778(3) 0.46566(17) 0.112(2) Uani 1 1 d . .
H84A H 0.1753 0.3768 0.4670 0.134 Uiso 1 1 calc R U
H84B H 0.2856 0.3325 0.4595 0.134 Uiso 1 1 calc R U
C4 C 0.8931(7) 0.3483(4) 0.36111(17) 0.108(2) Uani 1 1 d . .
H4A H 0.9035 0.3613 0.3375 0.129 Uiso 1 1 calc R U
C79 C 0.1366(7) 0.1608(3) 0.88554(18) 0.111(2) Uani 1 1 d . .
H79A H 0.1619 0.1293 0.8683 0.133 Uiso 1 1 calc R U
H79B H 0.0346 0.1583 0.8816 0.133 Uiso 1 1 calc R U
C92 C 0.3602(7) 0.3630(3) 0.60130(18) 0.115(2) Uani 1 1 d . .
H92A H 0.3755 0.3178 0.6006 0.138 Uiso 1 1 calc R U
H92B H 0.2605 0.3604 0.6063 0.138 Uiso 1 1 calc R U
C43 C 0.4136(8) 0.8286(4) 0.01125(19) 0.117(2) Uani 1 1 d . .
H43 H 0.4149 0.8030 0.0313 0.140 Uiso 1 1 calc R U
C93 C 0.4595(11) 0.4065(5) 0.6310(2) 0.194(5) Uani 1 1 d . .
H93A H 0.5586 0.4077 0.6260 0.233 Uiso 1 1 calc R U
H93B H 0.4471 0.4522 0.6305 0.233 Uiso 1 1 calc R U
C45 C -0.4542(8) -0.1990(3) 0.3541(2) 0.113(3) Uani 1 1 d . .
C80 C 0.1637(9) 0.1390(4) 0.9232(2) 0.147(3) Uani 1 1 d . .
H80A H 0.2662 0.1460 0.9288 0.177 Uiso 1 1 calc R U
H80B H 0.1245 0.1651 0.9408 0.177 Uiso 1 1 calc R U
C89 C -0.0720(8) 0.3863(4) 0.5466(2) 0.137(3) Uani 1 1 d . .
H89A H -0.1147 0.3655 0.5236 0.165 Uiso 1 1 calc R U
H89B H -0.0961 0.3533 0.5648 0.165 Uiso 1 1 calc R U
C118 C 1.0824(7) 0.3775(3) 0.26791(17) 0.130(3) Uani 1 1 d . .
H11I H 1.0950 0.4237 0.2619 0.195 Uiso 1 1 calc R U
H11J H 1.1399 0.3751 0.2894 0.195 Uiso 1 1 calc R U
H11K H 0.9830 0.3588 0.2718 0.195 Uiso 1 1 calc R U
C121 C 0.6972(7) 0.1216(3) 0.15463(17) 0.112(2) Uani 1 1 d . .
H12K H 0.6629 0.1418 0.1755 0.135 Uiso 1 1 calc R U
H12L H 0.6371 0.1268 0.1338 0.135 Uiso 1 1 calc R U
C105 C 0.3962(9) -0.0238(4) 0.2436(2) 0.149(3) Uani 1 1 d . .
H10K H 0.3653 0.0108 0.2304 0.179 Uiso 1 1 calc R U
H10L H 0.4507 -0.0464 0.2281 0.179 Uiso 1 1 calc R U
C124 C 1.0204(8) 0.2340(4) 0.0735(2) 0.144(3) Uani 1 1 d . .
H12M H 1.0258 0.2745 0.0604 0.172 Uiso 1 1 calc R U
H12N H 0.9210 0.2088 0.0732 0.172 Uiso 1 1 calc R U
C77 C 0.0079(8) 0.3350(4) 0.9335(2) 0.143(3) Uani 1 1 d . .
H77A H 0.0472 0.3234 0.9562 0.171 Uiso 1 1 calc R U
H77B H 0.0646 0.3788 0.9279 0.171 Uiso 1 1 calc R U
N6 N 1.0269(11) 0.4388(3) 0.64888(19) 0.202(4) Uani 1 1 d . .
C104 C 0.4900(8) 0.0078(4) 0.2794(2) 0.154(3) Uani 1 1 d . .
H10M H 0.4976 -0.0282 0.2951 0.185 Uiso 1 1 calc R U
H10N H 0.5863 0.0296 0.2731 0.185 Uiso 1 1 calc R U
C40 C 0.4039(11) 0.9049(4) -0.0474(2) 0.166(4) Uani 1 1 d . .
H40 H 0.4029 0.9308 -0.0674 0.200 Uiso 1 1 calc R U
C98 C 0.6393(9) 0.2001(4) 0.5084(2) 0.200(5) Uani 1 1 d . .
H98A H 0.6711 0.2241 0.4874 0.299 Uiso 1 1 calc R U
H98B H 0.6347 0.1531 0.5039 0.299 Uiso 1 1 calc R U
H98C H 0.7057 0.2173 0.5285 0.299 Uiso 1 1 calc R U
C72 C 0.2603(8) 0.3078(4) 0.8248(2) 0.172(4) Uani 1 1 d . .
H72A H 0.3629 0.3109 0.8270 0.207 Uiso 1 1 calc R U
H72B H 0.2401 0.3464 0.8378 0.207 Uiso 1 1 calc R U
C108 C 0.6507(7) 0.1831(3) 0.28355(19) 0.133(3) Uani 1 1 d . .
H10O H 0.5850 0.1573 0.2647 0.159 Uiso 1 1 calc R U
H10P H 0.6094 0.2193 0.2924 0.159 Uiso 1 1 calc R U
C86 C 0.2648(9) 0.4101(4) 0.4009(2) 0.183(4) Uani 1 1 d . .
H86A H 0.2523 0.3632 0.3940 0.274 Uiso 1 1 calc R U
H86B H 0.3210 0.4370 0.3837 0.274 Uiso 1 1 calc R U
H86C H 0.1725 0.4207 0.4016 0.274 Uiso 1 1 calc R U
C112 C 0.5276(8) 0.2021(5) 0.3723(2) 0.173(4) Uani 1 1 d . .
H11N H 0.6122 0.2281 0.3617 0.207 Uiso 1 1 calc R U
H11O H 0.5597 0.1788 0.3921 0.207 Uiso 1 1 calc R U
C70 C 0.6656(7) 0.1525(4) 0.84520(19) 0.147(3) Uani 1 1 d . .
H70A H 0.6227 0.1072 0.8510 0.220 Uiso 1 1 calc R U
H70B H 0.7674 0.1620 0.8508 0.220 Uiso 1 1 calc R U
H70C H 0.6479 0.1576 0.8200 0.220 Uiso 1 1 calc R U
C90 C -0.1312(8) 0.4447(5) 0.5556(2) 0.204(4) Uani 1 1 d . .
H90A H -0.0901 0.4649 0.5785 0.306 Uiso 1 1 calc R U
H90B H -0.2337 0.4304 0.5566 0.306 Uiso 1 1 calc R U
H90C H -0.1084 0.4771 0.5374 0.306 Uiso 1 1 calc R U
C110 C 0.8631(8) 0.1636(4) 0.25362(19) 0.158(3) Uani 1 1 d . .
H11P H 0.7983 0.1310 0.2378 0.237 Uiso 1 1 calc R U
H11Q H 0.8995 0.1411 0.2728 0.237 Uiso 1 1 calc R U
H11R H 0.9416 0.1871 0.2404 0.237 Uiso 1 1 calc R U
C100 C 0.4845(9) -0.0233(5) 0.4044(3) 0.235(6) Uani 1 1 d . .
H10Q H 0.5565 -0.0461 0.3963 0.283 Uiso 1 1 calc R U
H10R H 0.5296 0.0100 0.4232 0.283 Uiso 1 1 calc R U
C22 C 1.0044(11) 0.3847(4) 0.6581(2) 0.150(4) Uani 1 1 d . .
C94 C 0.4333(12) 0.3829(5) 0.6657(2) 0.252(6) Uani 1 1 d . .
H94A H 0.3687 0.4059 0.6769 0.377 Uiso 1 1 calc R U
H94B H 0.5224 0.3914 0.6800 0.377 Uiso 1 1 calc R U
H94C H 0.3910 0.3354 0.6639 0.377 Uiso 1 1 calc R U
C122 C 0.6817(8) 0.0471(3) 0.1599(2) 0.166(3) Uani 1 1 d . .
H12O H 0.7179 0.0270 0.1397 0.249 Uiso 1 1 calc R U
H12P H 0.5821 0.0257 0.1619 0.249 Uiso 1 1 calc R U
H12Q H 0.7354 0.0415 0.1815 0.249 Uiso 1 1 calc R U
N12 N 0.3062(18) 0.9305(7) 0.0758(2) 0.380(9) Uani 1 1 d . .
C42 C 0.3743(10) 0.8889(5) 0.0144(2) 0.144(3) Uani 1 1 d . .
C73 C 0.2079(9) 0.3051(5) 0.7852(2) 0.199(5) Uani 1 1 d D .
H73A H 0.1993 0.2598 0.7750 0.239 Uiso 1 1 calc R U
H73B H 0.1129 0.3141 0.7838 0.239 Uiso 1 1 calc R U
C44 C 0.3304(15) 0.9108(6) 0.0488(3) 0.231(6) Uani 1 1 d . .
C113 C 0.4392(9) 0.2507(4) 0.3870(2) 0.173(4) Uani 1 1 d D .
H11S H 0.5031 0.2903 0.3989 0.207 Uiso 1 1 calc R U
H11T H 0.3852 0.2651 0.3675 0.207 Uiso 1 1 calc R U
C78 C -0.1385(9) 0.3406(4) 0.9383(2) 0.210(5) Uani 1 1 d . .
H78A H -0.1740 0.3588 0.9173 0.315 Uiso 1 1 calc R U
H78B H -0.1400 0.3698 0.9590 0.315 Uiso 1 1 calc R U
H78C H -0.1983 0.2968 0.9417 0.315 Uiso 1 1 calc R U
C106 C 0.2753(10) -0.0708(4) 0.2563(2) 0.203(5) Uani 1 1 d . .
H10S H 0.3081 -0.0978 0.2738 0.305 Uiso 1 1 calc R U
H10T H 0.2250 -0.0993 0.2364 0.305 Uiso 1 1 calc R U
H10U H 0.2117 -0.0467 0.2671 0.305 Uiso 1 1 calc R U
C130 C 0.9751(8) 0.4958(4) 0.1330(3) 0.192(5) Uani 1 1 d . .
H13A H 0.8778 0.4698 0.1334 0.288 Uiso 1 1 calc R U
H13B H 0.9753 0.5403 0.1258 0.288 Uiso 1 1 calc R U
H13C H 1.0213 0.4983 0.1566 0.288 Uiso 1 1 calc R U
C41 C 0.3674(11) 0.9272(4) -0.0147(3) 0.169(4) Uani 1 1 d . .
H41 H 0.3387 0.9675 -0.0124 0.202 Uiso 1 1 calc R U
C99 C 0.3718(10) -0.0706(5) 0.4187(3) 0.240(5) Uani 1 1 d . .
H99A H 0.2921 -0.0505 0.4224 0.361 Uiso 1 1 calc R U
H99B H 0.4047 -0.0845 0.4413 0.361 Uiso 1 1 calc R U
H99C H 0.3419 -0.1091 0.4022 0.361 Uiso 1 1 calc R U
C125 C 1.1295(12) 0.1856(8) 0.0561(2) 0.278(8) Uani 1 1 d D .
H12R H 1.2314 0.2052 0.0608 0.334 Uiso 1 1 calc R U
H12S H 1.1048 0.1391 0.0629 0.334 Uiso 1 1 calc R U
C81 C 0.0908(13) 0.0652(5) 0.9241(3) 0.228(6) Uani 1 1 d D .
H81A H -0.0123 0.0595 0.9204 0.273 Uiso 1 1 calc R U
H81B H 0.1233 0.0405 0.9047 0.273 Uiso 1 1 calc R U
C114 C 0.3446(11) 0.2164(4) 0.4117(2) 0.244(6) Uani 1 1 d D .
H11U H 0.2473 0.2093 0.4020 0.366 Uiso 1 1 calc R U
H11V H 0.3557 0.2427 0.4340 0.366 Uiso 1 1 calc R U
H11W H 0.3663 0.1737 0.4159 0.366 Uiso 1 1 calc R U
C74 C 0.2984(9) 0.3508(4) 0.7642(2) 0.199(4) Uani 1 1 d D .
H74A H 0.3018 0.3960 0.7729 0.299 Uiso 1 1 calc R U
H74B H 0.2618 0.3448 0.7396 0.299 Uiso 1 1 calc R U
H74C H 0.3935 0.3430 0.7658 0.299 Uiso 1 1 calc R U
C82 C 0.1214(15) 0.0388(6) 0.9575(3) 0.338(9) Uani 1 1 d D .
H82A H 0.2161 0.0616 0.9668 0.507 Uiso 1 1 calc R U
H82B H 0.1167 -0.0085 0.9539 0.507 Uiso 1 1 calc R U
H82C H 0.0522 0.0452 0.9743 0.507 Uiso 1 1 calc R U
C126 C 1.0768(14) 0.1953(7) 0.0206(3) 0.364(10) Uani 1 1 d D .
H12T H 0.9755 0.1754 0.0179 0.546 Uiso 1 1 calc R U
H12U H 1.1258 0.1743 0.0032 0.546 Uiso 1 1 calc R U
H12V H 1.0939 0.2426 0.0168 0.546 Uiso 1 1 calc R U
O7 O 0.1503(8) 0.2287(2) 0.31679(17) 0.169(2) Uani 1 1 d G .
H7A H 0.1274 0.1957 0.3303 0.253 Uiso 1 1 d G U
H7B H 0.1939 0.2173 0.2991 0.253 Uiso 1 1 d G U

loop_
_atom_site_aniso_label
_atom_site_aniso_U_11
_atom_site_aniso_U_22
_atom_site_aniso_U_33
_atom_site_aniso_U_23
_atom_site_aniso_U_13
_atom_site_aniso_U_12
Si1 0.0600(10) 0.0756(11) 0.0519(9) 0.0121(8) 0.0069(8) 0.0210(9)
Si2 0.0685(10) 0.0617(11) 0.0552(10) -0.0006(8) 0.0024(9) 0.0179(9)
F3 0.087(2) 0.119(3) 0.0483(17) 0.0083(17) 0.0042(16) 0.048(2)
F1 0.075(2) 0.133(3) 0.0541(18) 0.0245(18) 0.0023(16) 0.0417(19)
F2 0.082(2) 0.113(2) 0.070(2) 0.0078(18) 0.0183(17) 0.0433(19)
F4 0.083(2) 0.125(3) 0.0537(18) -0.0003(18) 0.0117(16) 0.047(2)
F12 0.136(3) 0.075(2) 0.125(3) 0.010(2) 0.004(2) 0.056(2)
F11 0.149(3) 0.081(2) 0.096(2) -0.0256(19) -0.015(2) 0.055(2)
F9 0.109(3) 0.119(3) 0.130(3) -0.052(2) -0.051(2) 0.052(2)
F6 0.098(2) 0.075(2) 0.105(2) 0.0132(19) 0.007(2) 0.0018(19)
F5 0.071(2) 0.084(2) 0.125(3) 0.024(2) 0.0062(19) 0.0120(18)
O5 0.115(3) 0.074(3) 0.066(3) -0.015(2) 0.002(3) -0.013(2)
O6 0.089(3) 0.068(2) 0.049(2) 0.0118(19) 0.010(2) 0.003(2)
O1 0.127(3) 0.068(3) 0.058(2) -0.009(2) -0.007(2) 0.032(2)
O2 0.188(5) 0.057(3) 0.075(3) 0.014(2) 0.031(3) 0.022(3)
O3 0.149(4) 0.074(3) 0.076(3) 0.021(2) 0.029(3) 0.042(3)
O4 0.161(4) 0.098(3) 0.049(2) 0.000(2) -0.017(3) 0.036(3)
N16 0.077(3) 0.066(3) 0.048(3) -0.001(2) 0.007(2) 0.008(3)
F10 0.144(3) 0.126(3) 0.120(3) 0.049(2) 0.065(3) 0.045(3)
F8 0.154(3) 0.165(4) 0.146(3) 0.083(3) 0.087(3) 0.073(3)
N17 0.080(3) 0.069(3) 0.042(3) -0.003(2) 0.004(2) 0.005(3)
F7 0.115(3) 0.194(4) 0.127(3) -0.050(3) -0.061(2) 0.060(3)
N11 0.142(5) 0.081(4) 0.046(3) -0.002(3) -0.011(3) 0.024(4)
N15 0.084(3) 0.063(3) 0.058(3) -0.011(2) 0.011(3) -0.003(3)
N4 0.114(4) 0.062(3) 0.062(3) 0.010(3) 0.016(3) 0.013(3)
N10 0.114(4) 0.084(4) 0.051(3) 0.012(3) -0.001(3) 0.026(3)
N14 0.084(3) 0.079(3) 0.058(3) -0.016(3) 0.001(3) -0.011(3)
N8 0.106(4) 0.066(3) 0.063(3) 0.012(3) 0.018(3) 0.035(3)
N20 0.083(4) 0.061(3) 0.081(4) -0.004(3) 0.006(3) 0.007(3)
C59 0.057(4) 0.048(4) 0.063(4) 0.001(3) -0.007(3) 0.011(3)
N3 0.127(4) 0.064(3) 0.060(3) -0.008(3) 0.000(3) 0.026(3)
N2 0.121(4) 0.078(4) 0.048(3) -0.011(3) -0.007(3) 0.027(3)
C57 0.059(4) 0.069(4) 0.055(4) -0.005(3) -0.005(3) 0.012(3)
C58 0.069(4) 0.056(4) 0.057(3) -0.006(3) 0.003(3) 0.022(3)
C60 0.064(4) 0.062(4) 0.056(4) 0.008(3) 0.000(3) 0.017(3)
N9 0.109(4) 0.074(3) 0.058(3) 0.015(3) 0.014(3) 0.030(3)
N19 0.098(4) 0.075(4) 0.078(4) -0.016(3) -0.008(3) 0.004(3)
N5 0.130(4) 0.061(3) 0.072(3) 0.009(3) 0.021(3) 0.012(3)
N22 0.061(3) 0.104(4) 0.091(4) 0.026(3) 0.014(3) 0.022(3)
N21 0.089(4) 0.114(5) 0.107(5) 0.030(4) 0.007(4) 0.054(4)
C50 0.069(4) 0.063(4) 0.068(4) -0.010(3) -0.003(4) 0.009(3)
C15 0.104(5) 0.074(5) 0.061(4) -0.005(4) 0.009(4) 0.006(4)
C7 0.082(4) 0.067(4) 0.057(4) -0.009(3) 0.008(3) 0.008(3)
C31 0.091(4) 0.059(4) 0.049(3) 0.001(3) 0.000(3) 0.014(3)
C52 0.077(4) 0.066(4) 0.069(4) -0.011(3) 0.001(4) 0.007(4)
C30 0.084(4) 0.080(5) 0.053(4) 0.019(4) 0.009(3) 0.013(4)
C8 0.080(4) 0.064(4) 0.061(4) 0.002(3) 0.008(4) 0.014(4)
C37 0.112(5) 0.076(5) 0.065(5) 0.016(4) 0.003(4) 0.016(4)
C65 0.072(4) 0.059(4) 0.067(4) 0.005(3) 0.003(3) 0.017(3)
C16 0.096(5) 0.075(5) 0.057(4) 0.001(4) 0.005(3) 0.010(4)
C51 0.078(4) 0.070(4) 0.070(4) 0.001(3) -0.007(3) 0.010(3)
C55 0.138(6) 0.102(5) 0.073(5) -0.037(4) 0.032(4) -0.017(5)
C53 0.087(4) 0.060(4) 0.061(4) -0.005(3) 0.014(3) 0.010(3)
C24 0.062(4) 0.090(5) 0.087(5) 0.004(4) 0.010(4) 0.010(4)
C32 0.097(5) 0.078(4) 0.070(4) -0.003(3) 0.002(4) 0.030(4)
C29 0.067(4) 0.082(4) 0.068(4) 0.004(3) 0.014(3) 0.012(3)
C28 0.070(4) 0.060(4) 0.070(4) 0.000(3) 0.010(3) 0.019(3)
C14 0.084(4) 0.055(4) 0.072(4) -0.003(3) 0.004(4) 0.017(3)
C61 0.107(5) 0.067(4) 0.068(4) -0.003(3) 0.005(4) 0.005(4)
N18 0.122(5) 0.099(5) 0.186(7) -0.014(4) 0.027(5) -0.009(4)
C2 0.090(4) 0.061(4) 0.078(5) 0.002(4) 0.010(4) 0.013(4)
C9 0.102(5) 0.050(4) 0.063(4) -0.002(3) 0.010(4) 0.008(3)
C36 0.078(4) 0.075(4) 0.052(4) -0.003(3) 0.003(3) 0.015(3)
C13 0.077(4) 0.051(4) 0.074(4) -0.005(3) 0.008(4) 0.005(3)
C91 0.092(5) 0.079(5) 0.096(5) -0.016(4) 0.005(4) 0.002(4)
C56 0.110(5) 0.085(5) 0.064(4) 0.001(4) 0.025(4) 0.000(4)
C111 0.087(5) 0.126(6) 0.106(6) 0.011(5) 0.008(4) 0.048(5)
N1 0.132(5) 0.087(4) 0.130(5) -0.007(4) 0.036(4) 0.039(4)
C18 0.116(5) 0.096(5) 0.073(5) 0.008(4) 0.023(4) 0.008(5)
C11 0.105(5) 0.073(4) 0.100(5) 0.006(4) 0.014(4) 0.036(4)
C54 0.132(6) 0.081(5) 0.085(5) -0.028(4) 0.034(5) -0.015(4)
C6 0.084(4) 0.064(4) 0.068(4) 0.003(3) -0.004(3) 0.016(3)
C128 0.082(5) 0.119(6) 0.112(5) 0.049(5) 0.002(4) 0.001(4)
C83 0.093(5) 0.058(4) 0.112(5) 0.024(4) 0.032(4) 0.009(4)
C46 0.092(5) 0.083(5) 0.083(5) 0.023(4) 0.010(4) 0.026(4)
C35 0.086(4) 0.069(4) 0.057(4) 0.000(3) -0.009(3) 0.012(4)
C12 0.091(5) 0.074(4) 0.077(5) 0.007(4) 0.005(4) 0.019(4)
C49 0.092(5) 0.084(5) 0.075(4) -0.005(4) -0.005(4) -0.006(4)
C20 0.142(6) 0.064(5) 0.079(5) -0.006(4) -0.001(5) 0.014(4)
C64 0.068(4) 0.066(4) 0.092(5) 0.007(4) -0.001(4) 0.009(3)
C119 0.058(4) 0.101(5) 0.118(5) 0.034(4) 0.018(4) 0.019(4)
C21 0.166(7) 0.061(4) 0.072(4) 0.004(4) 0.013(4) 0.021(5)
C87 0.074(4) 0.062(4) 0.096(5) -0.001(3) 0.008(3) 0.010(3)
C127 0.070(4) 0.102(5) 0.117(5) 0.046(4) 0.002(4) 0.016(4)
C10 0.104(5) 0.075(5) 0.081(5) -0.005(4) 0.017(4) 0.030(4)
C67 0.094(5) 0.093(5) 0.078(4) -0.005(4) -0.024(4) 0.001(4)
C33 0.103(5) 0.095(5) 0.079(5) -0.020(4) 0.017(4) 0.025(4)
C27 0.104(5) 0.089(5) 0.072(4) 0.019(4) 0.016(4) 0.028(4)
C17 0.098(5) 0.078(4) 0.076(4) 0.004(4) 0.017(4) 0.025(4)
C102 0.091(5) 0.159(7) 0.128(6) 0.070(5) 0.028(4) 0.066(5)
C1 0.096(5) 0.060(4) 0.092(5) -0.001(4) 0.013(4) 0.020(4)
C95 0.101(5) 0.055(4) 0.098(5) -0.002(3) 0.021(4) 0.013(4)
C107 0.064(4) 0.138(6) 0.122(6) 0.041(5) 0.032(4) 0.036(4)
C120 0.083(5) 0.107(5) 0.106(5) 0.027(4) 0.014(4) 0.033(4)
C88 0.089(5) 0.080(5) 0.105(5) 0.000(4) 0.016(4) 0.017(4)
C116 0.102(5) 0.113(5) 0.096(5) 0.037(4) 0.038(5) 0.049(4)
C62 0.130(6) 0.096(5) 0.074(5) -0.003(4) 0.016(4) 0.000(5)
N7 0.111(5) 0.124(6) 0.152(6) 0.003(5) 0.034(4) 0.041(4)
C34 0.104(5) 0.080(5) 0.076(5) 0.005(4) 0.011(4) 0.018(4)
C66 0.093(5) 0.085(5) 0.117(6) -0.011(4) 0.000(5) 0.016(4)
C25 0.096(5) 0.110(6) 0.077(5) -0.005(4) 0.023(4) 0.017(4)
C26 0.119(6) 0.124(6) 0.069(5) 0.023(4) 0.022(4) 0.035(5)
C39 0.216(9) 0.088(6) 0.088(5) 0.019(5) -0.021(5) 0.046(6)
C76 0.118(6) 0.103(6) 0.109(6) -0.033(4) -0.002(5) 0.017(5)
N13 0.226(8) 0.150(6) 0.119(6) 0.046(5) 0.052(6) 0.035(5)
C115 0.071(4) 0.111(5) 0.089(5) 0.031(4) 0.006(4) 0.027(4)
C19 0.120(5) 0.088(5) 0.076(5) -0.010(4) 0.017(4) 0.018(4)
C123 0.074(4) 0.129(6) 0.105(5) 0.017(5) 0.022(4) 0.027(4)
C109 0.115(6) 0.168(8) 0.175(8) 0.092(6) 0.072(6) 0.074(6)
C63 0.115(6) 0.081(5) 0.076(5) -0.008(4) -0.004(4) 0.009(4)
C101 0.112(6) 0.230(9) 0.207(9) 0.151(8) 0.052(6) 0.070(6)
C96 0.096(5) 0.082(5) 0.141(6) 0.021(4) 0.032(5) 0.025(4)
C68 0.112(6) 0.140(7) 0.104(6) -0.033(5) -0.013(5) 0.031(5)
C3 0.140(6) 0.092(5) 0.083(5) 0.019(4) 0.001(5) 0.044(5)
C5 0.119(5) 0.098(5) 0.068(4) 0.002(4) 0.007(4) 0.045(4)
C69 0.102(6) 0.140(7) 0.139(7) -0.014(6) -0.009(5) 0.033(5)
C85 0.119(6) 0.143(7) 0.122(6) 0.050(6) 0.003(5) 0.008(5)
C97 0.160(7) 0.085(5) 0.130(6) 0.029(4) 0.043(5) 0.053(5)
C103 0.102(5) 0.102(5) 0.126(6) 0.009(5) 0.002(5) 0.061(5)
C129 0.112(7) 0.120(7) 0.191(9) 0.069(7) -0.020(6) 0.001(5)
C38 0.120(5) 0.072(5) 0.073(5) 0.006(4) -0.019(4) 0.018(4)
C117 0.113(5) 0.120(6) 0.091(5) 0.026(5) 0.001(5) 0.048(5)
C75 0.107(5) 0.074(4) 0.089(5) -0.016(4) -0.004(4) 0.010(4)
C48 0.104(6) 0.113(6) 0.111(6) 0.006(5) -0.018(5) -0.021(5)
C23 0.070(5) 0.107(7) 0.106(5) -0.001(5) 0.020(4) 0.002(4)
C71 0.102(5) 0.176(8) 0.069(5) -0.014(5) -0.030(4) 0.032(5)
C47 0.091(5) 0.089(5) 0.132(7) 0.024(5) 0.001(5) -0.010(4)
C84 0.132(6) 0.102(5) 0.093(5) 0.025(5) 0.023(5) 0.004(5)
C4 0.148(6) 0.114(6) 0.073(5) 0.020(5) 0.019(5) 0.050(5)
C79 0.119(6) 0.087(5) 0.109(6) -0.028(4) -0.006(5) -0.004(5)
C92 0.135(6) 0.106(6) 0.102(6) -0.002(5) -0.008(5) 0.028(5)
C43 0.159(7) 0.127(7) 0.075(5) 0.017(5) 0.001(5) 0.054(6)
C93 0.271(12) 0.192(10) 0.083(6) -0.023(7) -0.036(8) -0.002(8)
C45 0.136(6) 0.089(5) 0.109(6) 0.015(5) 0.013(6) 0.011(5)
C80 0.171(8) 0.098(6) 0.153(8) 0.025(6) 0.005(7) -0.008(6)
C89 0.129(7) 0.128(7) 0.168(8) -0.044(6) -0.015(6) 0.069(6)
C118 0.151(7) 0.136(6) 0.112(6) 0.010(5) 0.027(5) 0.048(5)
C121 0.102(5) 0.107(6) 0.128(6) 0.041(5) 0.009(5) 0.018(5)
C105 0.117(7) 0.097(6) 0.232(11) -0.026(7) -0.010(7) 0.030(5)
C124 0.118(6) 0.186(8) 0.108(6) 0.031(6) -0.006(6) -0.002(6)
C77 0.108(6) 0.126(7) 0.192(9) -0.041(6) -0.001(6) 0.032(5)
N6 0.372(12) 0.097(5) 0.125(6) -0.007(5) -0.009(7) 0.034(7)
C104 0.132(7) 0.124(7) 0.217(10) -0.036(7) -0.029(7) 0.067(6)
C40 0.294(12) 0.101(7) 0.110(7) 0.027(6) -0.027(8) 0.060(8)
C98 0.191(9) 0.129(7) 0.314(12) 0.067(7) 0.136(9) 0.075(7)
C72 0.131(7) 0.220(10) 0.139(8) 0.071(7) -0.047(6) -0.013(7)
C108 0.101(6) 0.151(7) 0.170(7) 0.082(6) 0.025(5) 0.062(5)
C86 0.206(10) 0.186(9) 0.144(8) 0.062(7) 0.022(7) 0.008(7)
C112 0.118(7) 0.229(11) 0.175(9) -0.059(8) 0.004(6) 0.061(7)
C70 0.131(7) 0.179(8) 0.139(7) -0.003(6) -0.007(5) 0.062(6)
C90 0.134(8) 0.220(11) 0.251(11) -0.034(9) 0.018(7) 0.034(8)
C110 0.174(8) 0.201(9) 0.142(7) 0.069(6) 0.071(6) 0.110(7)
C100 0.136(8) 0.322(13) 0.287(12) 0.236(11) 0.095(8) 0.080(8)
C22 0.261(11) 0.080(6) 0.103(6) -0.003(5) 0.015(6) 0.027(8)
C94 0.427(18) 0.188(10) 0.142(9) -0.042(8) -0.100(11) 0.108(11)
C122 0.154(7) 0.119(7) 0.216(9) 0.047(6) 0.006(7) 0.007(6)
N12 0.77(3) 0.376(15) 0.139(8) 0.040(10) 0.115(13) 0.412(16)
C42 0.216(9) 0.141(8) 0.098(7) 0.010(6) -0.007(6) 0.089(7)
C73 0.123(7) 0.341(14) 0.127(8) 0.089(9) -0.020(6) 0.035(8)
C44 0.421(17) 0.239(12) 0.100(8) 0.011(9) 0.023(11) 0.211(12)
C113 0.133(7) 0.182(9) 0.183(9) -0.049(7) 0.048(7) -0.001(7)
C78 0.153(9) 0.171(9) 0.293(13) -0.070(8) 0.038(9) 0.021(7)
C106 0.203(10) 0.147(8) 0.270(12) 0.052(8) 0.061(9) 0.045(8)
C130 0.110(7) 0.127(8) 0.329(15) 0.032(9) -0.034(8) 0.009(6)
C41 0.272(11) 0.147(8) 0.118(7) 0.005(7) -0.030(8) 0.118(8)
C99 0.258(12) 0.277(13) 0.260(12) 0.131(10) 0.082(10) 0.181(11)
C125 0.195(11) 0.50(2) 0.093(7) -0.078(12) 0.024(9) 0.001(13)
C81 0.282(14) 0.168(11) 0.186(11) 0.056(8) -0.039(10) -0.038(10)
C114 0.291(14) 0.185(10) 0.225(11) -0.029(8) 0.106(11) -0.018(9)
C74 0.148(8) 0.275(12) 0.157(9) 0.059(8) -0.020(7) 0.013(8)
C82 0.40(2) 0.201(13) 0.40(2) 0.116(14) -0.064(18) 0.041(12)
C126 0.320(19) 0.40(2) 0.303(17) -0.021(19) 0.124(17) -0.067(15)
O7 0.215(6) 0.140(5) 0.163(6) 0.024(4) 0.071(5) 0.051(5)

loop_
_atom_type_symbol
_atom_type_description
_atom_type_scat_dispersion_real
_atom_type_scat_dispersion_imag
_atom_type_scat_source
C C 0.0033 0.0016 'International Tables Vol C Tables 4.2.6.8 and 6.1.1.4'
H H 0.0000 0.0000 'International Tables Vol C Tables 4.2.6.8 and 6.1.1.4'
F F 0.0171 0.0103 'International Tables Vol C Tables 4.2.6.8 and 6.1.1.4'
N N 0.0061 0.0033 'International Tables Vol C Tables 4.2.6.8 and 6.1.1.4'
O O 0.0106 0.0060 'International Tables Vol C Tables 4.2.6.8 and 6.1.1.4'
Si Si 0.0817 0.0704 'International Tables Vol C Tables 4.2.6.8 and 6.1.1.4'

loop_
_geom_angle_atom_site_label_1
_geom_angle_atom_site_label_2
_geom_angle_atom_site_label_3
_geom_angle
F4 Si1 F6 90.98(17)
F4 Si1 F5 89.48(15)
F6 Si1 F5 179.32(18)
F4 Si1 F2 179.14(18)
F6 Si1 F2 89.82(15)
F5 Si1 F2 89.73(16)
F4 Si1 F3 91.14(15)
F6 Si1 F3 89.62(16)
F5 Si1 F3 89.87(17)
F2 Si1 F3 89.18(14)
F4 Si1 F1 90.17(14)
F6 Si1 F1 90.69(17)
F5 Si1 F1 89.81(16)
F2 Si1 F1 89.50(15)
F3 Si1 F1 178.65(17)
F8 Si2 F7 89.3(2)
F8 Si2 F9 91.2(2)
F7 Si2 F9 178.6(2)
F8 Si2 F10 177.9(2)
F7 Si2 F10 92.8(2)
F9 Si2 F10 86.78(19)
F8 Si2 F12 91.57(18)
F7 Si2 F12 91.0(2)
F9 Si2 F12 90.34(18)
F10 Si2 F12 87.98(17)
F8 Si2 F11 89.90(18)
F7 Si2 F11 90.4(2)
F9 Si2 F11 88.25(18)
F10 Si2 F11 90.51(17)
F12 Si2 F11 177.98(19)
C59 N16 C57 127.5(4)
C60 N17 C59 128.3(4)
C37 N11 C38 125.9(5)
C52 N15 C53 127.2(5)
C15 N4 C13 125.0(5)
C37 N10 C35 125.6(5)
C52 N14 C50 127.9(5)
C30 N8 C28 125.6(5)
C91 N20 C87 111.7(4)
C91 N20 C95 110.9(5)
C87 N20 C95 105.1(4)
C91 N20 C83 105.9(4)
C87 N20 C83 111.3(5)
C95 N20 C83 112.2(4)
O6 C59 N16 124.7(5)
O6 C59 N17 123.9(5)
N16 C59 N17 111.5(5)
C8 N3 C9 127.0(5)
C8 N2 C6 125.2(5)
C56 C57 C58 121.2(5)
C56 C57 N16 115.2(5)
C58 C57 N16 123.7(5)
C57 C58 C53 119.2(5)
N17 C60 C65 117.4(5)
N17 C60 C61 124.7(5)
C65 C60 C61 117.8(5)
C30 N9 C31 128.4(5)
C75 N19 C79 111.6(4)
C75 N19 C67 106.3(5)
C79 N19 C67 110.7(5)
C75 N19 C71 111.3(5)
C79 N19 C71 106.2(5)
C67 N19 C71 110.8(4)
C15 N5 C16 126.2(5)
C127 N22 C115 110.4(5)
C127 N22 C123 111.2(4)
C115 N22 C123 107.6(5)
C127 N22 C119 105.7(4)
C115 N22 C119 110.9(4)
C123 N22 C119 111.2(5)
C103 N21 C102 111.0(5)
C103 N21 C111 106.0(5)
C102 N21 C111 111.2(5)
C103 N21 C107 111.2(5)
C102 N21 C107 106.3(5)
C111 N21 C107 111.3(5)
C49 C50 C51 120.2(5)
C49 C50 N14 123.9(5)
C51 C50 N14 115.8(5)
O2 C15 N4 124.0(5)
O2 C15 N5 123.5(6)
N4 C15 N5 112.4(5)
C2 C7 C6 120.1(5)
C32 C31 C36 121.5(5)
C32 C31 N9 118.1(5)
C36 C31 N9 120.4(5)
O5 C52 N14 123.9(5)
O5 C52 N15 124.6(5)
N14 C52 N15 111.5(5)
O3 C30 N8 124.1(6)
O3 C30 N9 123.8(5)
N8 C30 N9 112.1(5)
O1 C8 N3 123.3(6)
O1 C8 N2 122.8(6)
N3 C8 N2 113.9(5)
O4 C37 N10 124.7(6)
O4 C37 N11 123.6(7)
N10 C37 N11 111.7(6)
C64 C65 C60 120.3(5)
C21 C16 C17 118.5(6)
C21 C16 N5 125.0(5)
C17 C16 N5 116.5(6)
C50 C51 C46 118.6(6)
C56 C55 C54 121.1(5)
C54 C53 C58 120.8(5)
C54 C53 N15 123.1(5)
C58 C53 N15 116.1(5)
C25 C24 C29 121.1(6)
C25 C24 C23 120.4(6)
C29 C24 C23 118.5(6)
C31 C32 C33 119.1(6)
C28 C29 C24 120.3(6)
C29 C28 N8 124.5(5)
C29 C28 C27 118.7(5)
N8 C28 C27 116.7(5)
C13 C14 C9 117.9(5)
C62 C61 C60 120.4(5)
C7 C2 C3 120.8(6)
C7 C2 C1 118.4(5)
C3 C2 C1 120.7(6)
C10 C9 C14 121.8(6)
C10 C9 N3 117.6(6)
C14 C9 N3 120.5(6)
C31 C36 C35 118.4(5)
C12 C13 C14 120.8(5)
C12 C13 N4 117.3(6)
C14 C13 N4 121.4(5)
C92 C91 N20 117.2(5)
C55 C56 C57 118.7(5)
C112 C111 N21 115.1(6)
C17 C18 C19 121.7(6)
C10 C11 C12 120.5(6)
C53 C54 C55 119.1(5)
C5 C6 N2 118.6(6)
C5 C6 C7 118.6(6)
N2 C6 C7 122.8(5)
C129 C128 C127 111.0(5)
C84 C83 N20 116.1(5)
C47 C46 C51 120.9(6)
C47 C46 C45 120.7(7)
C51 C46 C45 118.3(7)
C34 C35 C36 120.5(6)
C34 C35 N10 117.7(6)
C36 C35 N10 121.8(6)
C13 C12 C11 119.3(6)
C50 C49 C48 120.3(6)
C19 C20 C21 122.3(6)
C19 C20 C22 119.3(7)
C21 C20 C22 118.3(6)
C63 C64 C65 121.3(5)
C63 C64 C66 120.3(6)
C65 C64 C66 118.4(6)
C120 C119 N22 116.5(5)
C16 C21 C20 120.0(6)
C88 C87 N20 115.2(4)
N22 C127 C128 115.1(5)
C9 C10 C11 119.6(6)
C68 C67 N19 117.2(5)
C34 C33 C32 121.0(6)
C26 C27 C28 119.5(6)
C18 C17 C16 120.2(6)
N21 C102 C101 115.7(5)
N1 C1 C2 178.4(8)
C96 C95 N20 117.8(5)
C108 C107 N21 114.5(5)
C119 C120 C121 107.8(5)
C87 C88 C89 108.0(5)
C117 C116 C115 109.7(5)
C63 C62 C61 121.9(6)
C33 C34 C35 119.5(6)
N18 C66 C64 179.0(9)
C26 C25 C24 118.6(6)
C25 C26 C27 121.8(6)
C40 C39 C38 122.2(7)
C77 C76 C75 109.8(6)
N22 C115 C116 117.9(5)
C20 C19 C18 117.3(6)
N22 C123 C124 117.0(6)
C108 C109 C110 116.3(6)
C62 C63 C64 118.3(6)
C100 C101 C102 110.3(6)
C95 C96 C97 110.4(5)
C69 C68 C67 113.0(6)
C4 C3 C2 118.2(6)
C4 C5 C6 120.1(6)
C68 C69 C70 113.5(6)
C86 C85 C84 115.3(6)
C98 C97 C96 113.7(6)
N21 C103 C104 114.8(6)
C128 C129 C130 112.8(7)
N11 C38 C43 125.0(6)
N11 C38 C39 118.1(7)
C43 C38 C39 116.7(7)
C116 C117 C118 112.4(5)
N19 C75 C76 116.2(5)
C47 C48 C49 120.9(7)
N7 C23 C24 177.7(9)
C72 C71 N19 115.4(6)
C48 C47 C46 119.0(6)
C83 C84 C85 109.9(5)
C5 C4 C3 122.2(6)
N19 C79 C80 114.3(5)
C91 C92 C93 109.2(6)
C42 C43 C38 120.8(7)
C94 C93 C92 113.3(8)
N13 C45 C46 178.2(9)
C81 C80 C79 107.3(7)
C90 C89 C88 110.9(6)
C122 C121 C120 113.1(6)
C106 C105 C104 104.4(8)
C123 C124 C125 101.5(6)
C78 C77 C76 116.1(7)
C103 C104 C105 112.8(6)
C39 C40 C41 120.2(8)
C71 C72 C73 105.1(7)
C109 C108 C107 112.1(5)
C111 C112 C113 112.8(7)
C99 C100 C101 112.3(8)
N6 C22 C20 176.3(11)
C41 C42 C43 121.4(8)
C41 C42 C44 118.9(10)
C43 C42 C44 119.6(9)
C74 C73 C72 114.0(8)
N12 C44 C42 175.0(19)
C114 C113 C112 108.2(8)
C42 C41 C40 118.6(9)
C126 C125 C124 89.3(11)
C82 C81 C80 111.4(10)

loop_
_geom_bond_atom_site_label_1
_geom_bond_atom_site_label_2
_geom_bond_distance
Si1 F4 1.665(3)
Si1 F6 1.666(3)
Si1 F5 1.667(3)
Si1 F2 1.673(3)
Si1 F3 1.678(3)
Si1 F1 1.680(3)
Si2 F8 1.627(3)
Si2 F7 1.629(4)
Si2 F9 1.656(3)
Si2 F10 1.657(3)
Si2 F12 1.676(3)
Si2 F11 1.677(3)
O5 C52 1.210(6)
O6 C59 1.212(5)
O1 C8 1.221(6)
O2 C15 1.214(6)
O3 C30 1.206(6)
O4 C37 1.216(6)
N16 C59 1.367(6)
N16 C57 1.420(5)
N17 C60 1.376(6)
N17 C59 1.382(5)
N11 C37 1.376(7)
N11 C38 1.384(7)
N15 C52 1.382(6)
N15 C53 1.409(5)
N4 C15 1.365(6)
N4 C13 1.417(6)
N10 C37 1.370(7)
N10 C35 1.402(6)
N14 C52 1.372(6)
N14 C50 1.399(6)
N8 C30 1.373(6)
N8 C28 1.396(5)
N20 C91 1.508(6)
N20 C87 1.521(6)
N20 C95 1.524(6)
N20 C83 1.527(6)
N3 C8 1.370(6)
N3 C9 1.420(6)
N2 C8 1.382(6)
N2 C6 1.393(6)
C57 C56 1.382(6)
C57 C58 1.386(5)
C58 C53 1.386(6)
C60 C65 1.394(6)
C60 C61 1.397(6)
N9 C30 1.377(6)
N9 C31 1.413(5)
N19 C75 1.502(6)
N19 C79 1.504(6)
N19 C67 1.523(7)
N19 C71 1.534(7)
N5 C15 1.379(6)
N5 C16 1.402(6)
N22 C127 1.507(6)
N22 C115 1.514(6)
N22 C123 1.514(6)
N22 C119 1.524(6)
N21 C103 1.496(7)
N21 C102 1.510(6)
N21 C111 1.519(7)
N21 C107 1.537(6)
C50 C49 1.359(7)
C50 C51 1.384(6)
C7 C2 1.373(7)
C7 C6 1.404(6)
C31 C32 1.376(6)
C31 C36 1.385(6)
C65 C64 1.381(7)
C16 C21 1.376(7)
C16 C17 1.387(6)
C51 C46 1.392(7)
C55 C56 1.382(7)
C55 C54 1.396(6)
C53 C54 1.373(6)
C24 C25 1.384(7)
C24 C29 1.385(7)
C24 C23 1.454(8)
C32 C33 1.384(6)
C29 C28 1.374(6)
C28 C27 1.406(6)
C14 C13 1.392(7)
C14 C9 1.393(6)
C61 C62 1.373(7)
N18 C66 1.155(7)
C2 C3 1.385(7)
C2 C1 1.453(7)
C9 C10 1.367(7)
C36 C35 1.400(6)
C13 C12 1.378(7)
C91 C92 1.500(7)
C111 C112 1.519(8)
N1 C1 1.120(6)
C18 C17 1.371(7)
C18 C19 1.384(7)
C11 C10 1.369(7)
C11 C12 1.395(7)
C6 C5 1.380(7)
C128 C129 1.513(8)
C128 C127 1.536(6)
C83 C84 1.500(7)
C46 C47 1.382(8)
C46 C45 1.443(8)
C35 C34 1.386(7)
C49 C48 1.382(7)
C20 C19 1.361(7)
C20 C21 1.381(7)
C20 C22 1.435(8)
C64 C63 1.378(7)
C64 C66 1.441(7)
C119 C120 1.517(6)
C87 C88 1.499(6)
C67 C68 1.515(7)
C33 C34 1.376(7)
C27 C26 1.386(7)
C102 C101 1.524(7)
C95 C96 1.506(6)
C107 C108 1.531(7)
C120 C121 1.533(6)
C88 C89 1.537(7)
C116 C117 1.512(7)
C116 C115 1.519(7)
C62 C63 1.364(7)
N7 C23 1.131(8)
C25 C26 1.356(7)
C39 C40 1.363(9)
C39 C38 1.390(7)
C76 C77 1.504(7)
C76 C75 1.520(7)
N13 C45 1.145(7)
C123 C124 1.517(8)
C109 C108 1.444(7)
C109 C110 1.461(7)
C101 C100 1.458(9)
C96 C97 1.515(7)
C68 C69 1.470(7)
C3 C4 1.372(7)
C5 C4 1.366(7)
C69 C70 1.516(7)
C85 C86 1.483(8)
C85 C84 1.510(7)
C97 C98 1.494(8)
C103 C104 1.538(8)
C129 C130 1.525(9)
C38 C43 1.388(8)
C117 C118 1.523(7)
C48 C47 1.356(7)
C71 C72 1.514(8)
C79 C80 1.518(8)
C92 C93 1.535(9)
C43 C42 1.372(9)
C93 C94 1.410(9)
C80 C81 1.510(9)
C89 C90 1.470(8)
C121 C122 1.517(7)
C105 C106 1.433(8)
C105 C104 1.599(9)
C124 C125 1.728(14)
C77 C78 1.451(8)
N6 C22 1.146(8)
C40 C41 1.373(9)
C72 C73 1.532(9)
C112 C113 1.548(9)
C100 C99 1.410(9)
N12 C44 1.123(10)
C42 C41 1.372(9)
C42 C44 1.450(11)
C73 C74 1.406(6)
C113 C114 1.409(6)
C125 C126 1.433(9)
C81 C82 1.418(8)
